data_4345559
loop_
_publ_author_name
'Liu, Jia-Jia'
'Jiang, Shang-Da'
'Neugebauer, Petr'
'van Slageren, Joris'
'Lan, Yanhua'
'Wernsdorfer, Wolfgang'
'Wang, Bing-Wu'
'Gao, Song'

_publ_section_title
;
 Magnetic and HFEPR Studies of Exchange Coupling in a Series of \m-Cl
 Dicobalt Complexes.
;
_journal_issue 5
_journal_name_full 'Inorganic chemistry'
_journal_page_first 2417
_journal_page_last 2425
_journal_paper_doi 10.1021/acs.inorgchem.6b02368
_journal_volume 56
_journal_year 2017
_chemical_formula_sum 'C12 H12 Cl2 Co N2'
_chemical_formula_weight 314.07
_chemical_name_systematic
; 
 ? 
;
_space_group_IT_number 14
_symmetry_cell_setting monoclinic
_symmetry_space_group_name_Hall '-P 2ybc'
_symmetry_space_group_name_H-M 'P 1 21/c 1'
_atom_sites_solution_hydrogens geom
_atom_sites_solution_primary direct
_atom_sites_solution_secondary difmap
_audit_creation_method SHELXL-97
_cell_angle_alpha 90.00
_cell_angle_beta 99.263(4)
_cell_angle_gamma 90.00
_cell_formula_units_Z 4
_cell_length_a 8.1261(4)
_cell_length_b 15.0091(8)
_cell_length_c 10.6437(5)
_cell_measurement_reflns_used 5092
_cell_measurement_temperature 180(2)
_cell_measurement_theta_max 29.9430
_cell_measurement_theta_min 3.6800
_cell_volume 1281.24(11)
_computing_cell_refinement
;
CrysAlisPro, Agilent Technologies,
Version 1.171.36.32 (release 02-08-2013 CrysAlis171 .NET)
(compiled Aug  2 2013,16:46:58)
;
_computing_data_collection
;
CrysAlisPro, Agilent Technologies,
Version 1.171.36.32 (release 02-08-2013 CrysAlis171 .NET)
(compiled Aug  2 2013,16:46:58)
;
_computing_data_reduction
;
CrysAlisPro, Agilent Technologies,
Version 1.171.36.32 (release 02-08-2013 CrysAlis171 .NET)
(compiled Aug  2 2013,16:46:58)
;
_computing_molecular_graphics 'Bruker SHELXTL V5.1 (Sheldrick, 1998)'
_computing_publication_material 'SHELXL-97 (Sheldrick, 1997)'
_computing_structure_refinement 'SHELXL-97 (Sheldrick, 1997)'
_computing_structure_solution 'SHELXS-97 (Sheldrick, 1990)'
_diffrn_ambient_temperature 180(2)
_diffrn_detector_area_resol_mean 10.3914
_diffrn_measured_fraction_theta_full 0.999
_diffrn_measured_fraction_theta_max 0.999
_diffrn_measurement_device_type 'SuperNova, Dual, Cu at zero, Atlas'
_diffrn_measurement_method '\w scans'
_diffrn_radiation_monochromator mirror
_diffrn_radiation_source 'SuperNova (Mo) X-ray Source'
_diffrn_radiation_type MoK\a
_diffrn_radiation_wavelength 0.71073
_diffrn_reflns_av_R_equivalents 0.0503
_diffrn_reflns_av_sigmaI/netI 0.0317
_diffrn_reflns_limit_h_max 10
_diffrn_reflns_limit_h_min -10
_diffrn_reflns_limit_k_max 18
_diffrn_reflns_limit_k_min -18
_diffrn_reflns_limit_l_max 13
_diffrn_reflns_limit_l_min -13
_diffrn_reflns_number 17245
_diffrn_reflns_theta_full 26.02
_diffrn_reflns_theta_max 26.02
_diffrn_reflns_theta_min 2.88
_exptl_absorpt_coefficient_mu 1.733
_exptl_absorpt_correction_T_max 0.7678
_exptl_absorpt_correction_T_min 0.5543
_exptl_absorpt_correction_type multi-scan
_exptl_absorpt_process_details
;
CrysAlisPro, Agilent Technologies,
Version 1.171.36.32 (release 02-08-2013 CrysAlis171 .NET)
(compiled Aug  2 2013,16:46:58)
;
_exptl_crystal_colour 'translucent light blue'
_exptl_crystal_density_diffrn 1.628
_exptl_crystal_density_method 'not measured'
_exptl_crystal_description irregular
_exptl_crystal_F_000 636
_exptl_crystal_size_max 0.39
_exptl_crystal_size_mid 0.19
_exptl_crystal_size_min 0.16
_refine_diff_density_max 0.300
_refine_diff_density_min -0.262
_refine_diff_density_rms 0.068
_refine_ls_extinction_method none
_refine_ls_goodness_of_fit_ref 1.040
_refine_ls_hydrogen_treatment mixed
_refine_ls_matrix_type full
_refine_ls_number_parameters 154
_refine_ls_number_reflns 2514
_refine_ls_number_restraints 0
_refine_ls_restrained_S_all 1.040
_refine_ls_R_factor_all 0.0433
_refine_ls_R_factor_gt 0.0297
_refine_ls_shift/su_max 0.001
_refine_ls_shift/su_mean 0.000
_refine_ls_structure_factor_coef Fsqd
_refine_ls_weighting_details 'calc w=1/[\s^2^(Fo^2^)+(0.0207P)^2^+1.3299P] where P=(Fo^2^+2Fc^2^)/3'
_refine_ls_weighting_scheme calc
_refine_ls_wR_factor_gt 0.0604
_refine_ls_wR_factor_ref 0.0675
_reflns_number_gt 2058
_reflns_number_total 2514
_reflns_threshold_expression >2sigma(I)
_cod_data_source_file ic6b02368_si_004.cif
_cod_data_source_block 1
_cod_original_cell_volume 1281.22(11)
_cod_original_sg_symbol_H-M P21/c
_cod_database_code 4345559

loop_
_symmetry_equiv_pos_as_xyz
'x, y, z'
'-x, y+1/2, -z+1/2'
'-x, -y, -z'
'x, -y-1/2, z-1/2'

loop_
_atom_site_label
_atom_site_type_symbol
_atom_site_fract_x
_atom_site_fract_y
_atom_site_fract_z
_atom_site_U_iso_or_equiv
_atom_site_adp_type
_atom_site_occupancy
_atom_site_symmetry_multiplicity
_atom_site_calc_flag
_atom_site_refinement_flags
Co1 Co 0.33284(4) 0.55964(2) 0.40938(3) 0.02123(11) Uani 1 1 d .
Cl3 Cl 0.51941(8) 0.57471(4) 0.60919(6) 0.03044(17) Uani 1 1 d .
Cl2 Cl 0.41423(8) 0.66155(5) 0.27339(6) 0.03220(17) Uani 1 1 d .
N2 N 0.1393(2) 0.62498(13) 0.47765(18) 0.0200(4) Uani 1 1 d .
C1 C -0.0163(3) 0.61120(16) 0.4133(2) 0.0187(5) Uani 1 1 d .
C4 C 0.0289(3) 0.73486(17) 0.6027(2) 0.0256(6) Uani 1 1 d .
H4 H 0.0485 0.7769 0.6702 0.031 Uiso 1 1 calc R
C7 C -0.0283(3) 0.54287(16) 0.3123(2) 0.0189(5) Uani 1 1 d .
C3 C -0.1312(3) 0.72281(17) 0.5365(2) 0.0250(6) Uani 1 1 d .
N1 N 0.1195(2) 0.51044(14) 0.29082(19) 0.0240(5) Uani 1 1 d .
C9 C -0.1799(3) 0.44857(17) 0.1510(2) 0.0265(6) Uani 1 1 d .
C2 C -0.1519(3) 0.65881(16) 0.4407(2) 0.0226(5) Uani 1 1 d .
H2 H -0.2597 0.6478 0.3939 0.027 Uiso 1 1 calc R
C8 C -0.1785(3) 0.51316(16) 0.2444(2) 0.0223(5) Uani 1 1 d .
H8 H -0.2806 0.5371 0.2619 0.027 Uiso 1 1 calc R
C6 C -0.2755(3) 0.7774(2) 0.5650(3) 0.0385(7) Uani 1 1 d .
H6A H -0.3773 0.7592 0.5086 0.058 Uiso 1 1 calc R
H6B H -0.2538 0.8406 0.5512 0.058 Uiso 1 1 calc R
H6C H -0.2895 0.7682 0.6538 0.058 Uiso 1 1 calc R
C5 C 0.1590(3) 0.68607(17) 0.5708(2) 0.0254(6) Uani 1 1 d .
H5 H 0.2677 0.6960 0.6168 0.030 Uiso 1 1 calc R
C12 C -0.3403(4) 0.4108(2) 0.0819(3) 0.0407(7) Uani 1 1 d .
H12A H -0.4345 0.4404 0.1115 0.061 Uiso 1 1 calc R
H12B H -0.3445 0.3467 0.0990 0.061 Uiso 1 1 calc R
H12C H -0.3466 0.4206 -0.0098 0.061 Uiso 1 1 calc R
C11 C 0.1178(3) 0.4499(2) 0.1982(3) 0.0349(7) Uani 1 1 d .
H11 H 0.2213 0.4278 0.1807 0.042 Uiso 1 1 calc R
C10 C -0.0269(4) 0.4184(2) 0.1273(3) 0.0361(7) Uani 1 1 d .
H10 H -0.0219 0.3759 0.0619 0.043 Uiso 1 1 calc R

loop_
_atom_site_aniso_label
_atom_site_aniso_U_11
_atom_site_aniso_U_22
_atom_site_aniso_U_33
_atom_site_aniso_U_23
_atom_site_aniso_U_13
_atom_site_aniso_U_12
Co1 0.01641(18) 0.0247(2) 0.02228(19) 0.00272(14) 0.00214(13) 0.00275(14)
Cl3 0.0277(3) 0.0318(4) 0.0288(3) -0.0035(3) -0.0048(3) 0.0098(3)
Cl2 0.0260(3) 0.0376(4) 0.0322(4) 0.0143(3) 0.0021(3) -0.0005(3)
N2 0.0184(10) 0.0205(11) 0.0202(10) 0.0016(9) 0.0005(8) 0.0007(8)
C1 0.0183(12) 0.0200(13) 0.0180(12) 0.0036(10) 0.0029(10) -0.0006(10)
C4 0.0304(15) 0.0226(14) 0.0232(13) -0.0030(11) 0.0020(11) 0.0002(11)
C7 0.0189(12) 0.0204(13) 0.0174(12) 0.0040(10) 0.0027(10) 0.0000(10)
C3 0.0241(14) 0.0238(14) 0.0281(13) 0.0006(11) 0.0078(11) 0.0019(11)
N1 0.0207(11) 0.0269(12) 0.0238(11) -0.0039(9) 0.0019(9) 0.0036(9)
C9 0.0298(14) 0.0254(14) 0.0229(13) 0.0013(11) 0.0000(11) -0.0015(11)
C2 0.0176(12) 0.0232(14) 0.0271(14) 0.0011(11) 0.0035(10) -0.0026(10)
C8 0.0212(13) 0.0221(14) 0.0231(13) 0.0028(10) 0.0018(10) -0.0006(10)
C6 0.0313(16) 0.0340(17) 0.0515(19) -0.0147(14) 0.0101(14) 0.0039(13)
C5 0.0220(13) 0.0245(14) 0.0274(14) -0.0028(11) -0.0027(11) 0.0001(11)
C12 0.0375(17) 0.0445(19) 0.0365(16) -0.0117(14) -0.0053(13) -0.0067(14)
C11 0.0282(15) 0.0428(18) 0.0325(15) -0.0123(13) 0.0014(12) 0.0100(13)
C10 0.0399(17) 0.0364(17) 0.0293(15) -0.0138(13) -0.0023(13) 0.0055(13)

loop_
_atom_type_symbol
_atom_type_description
_atom_type_scat_dispersion_real
_atom_type_scat_dispersion_imag
_atom_type_scat_source
C C 0.0033 0.0016 'International Tables Vol C Tables 4.2.6.8 and 6.1.1.4'
H H 0.0000 0.0000 'International Tables Vol C Tables 4.2.6.8 and 6.1.1.4'
Cl Cl 0.1484 0.1585 'International Tables Vol C Tables 4.2.6.8 and 6.1.1.4'
Co Co 0.3494 0.9721 'International Tables Vol C Tables 4.2.6.8 and 6.1.1.4'
N N 0.0061 0.0033 'International Tables Vol C Tables 4.2.6.8 and 6.1.1.4'

loop_
_geom_angle_atom_site_label_1
_geom_angle_atom_site_label_2
_geom_angle_atom_site_label_3
_geom_angle
_geom_angle_site_symmetry_1
_geom_angle_site_symmetry_3
N2 Co1 N1 77.24(8) . .
N2 Co1 Cl2 102.63(6) . .
N1 Co1 Cl2 98.63(6) . .
N2 Co1 Cl3 148.32(6) . 3_666
N1 Co1 Cl3 91.77(6) . 3_666
Cl2 Co1 Cl3 108.40(3) . 3_666
N2 Co1 Cl3 92.92(6) . .
N1 Co1 Cl3 154.09(6) . .
Cl2 Co1 Cl3 106.95(3) . .
Cl3 Co1 Cl3 84.18(3) 3_666 .
Co1 Cl3 Co1 95.82(3) 3_666 .
C5 N2 C1 118.0(2) . .
C5 N2 Co1 125.00(16) . .
C1 N2 Co1 116.64(15) . .
N2 C1 C2 121.7(2) . .
N2 C1 C7 114.9(2) . .
C2 C1 C7 123.4(2) . .
C5 C4 C3 120.1(2) . .
N1 C7 C8 121.9(2) . .
N1 C7 C1 114.7(2) . .
C8 C7 C1 123.5(2) . .
C4 C3 C2 117.1(2) . .
C4 C3 C6 121.7(2) . .
C2 C3 C6 121.3(2) . .
C11 N1 C7 117.7(2) . .
C11 N1 Co1 126.06(17) . .
C7 N1 Co1 116.19(16) . .
C10 C9 C8 117.1(2) . .
C10 C9 C12 121.5(2) . .
C8 C9 C12 121.4(2) . .
C1 C2 C3 120.3(2) . .
C9 C8 C7 120.2(2) . .
N2 C5 C4 122.9(2) . .
N1 C11 C10 123.0(3) . .
C11 C10 C9 120.1(3) . .

loop_
_geom_bond_atom_site_label_1
_geom_bond_atom_site_label_2
_geom_bond_distance
_geom_bond_site_symmetry_2
Co1 N2 2.081(2) .
Co1 N1 2.107(2) .
Co1 Cl2 2.2759(7) .
Co1 Cl3 2.3713(7) 3_666
Co1 Cl3 2.4155(7) .
Cl3 Co1 2.3713(7) 3_666
N2 C5 1.341(3) .
N2 C1 1.354(3) .
C1 C2 1.383(3) .
C1 C7 1.478(3) .
C4 C5 1.373(4) .
C4 C3 1.388(4) .
C7 N1 1.349(3) .
C7 C8 1.388(3) .
C3 C2 1.391(4) .
C3 C6 1.501(4) .
N1 C11 1.339(3) .
C9 C10 1.384(4) .
C9 C8 1.387(4) .
C9 C12 1.501(4) .
C11 C10 1.375(4) .
